data_7231275
loop_
_publ_author_name
'Carletta, Andrea'
'Zba\<cnik, Marija'
'Vitkovi\'c, Matea'
'Tumanov, Nikolay'
'Stilinovi\'c, Vladimir'
'Wouters, Johan'
'Cin\<ci\'c, Dominik'

_publ_section_title
;
 Halogen-bonded cocrystals of N-salicylidene Schiff bases and
 iodoperfluorinated benzenes: hydroxyl oxygen as a halogen bond acceptor
;
_journal_issue 36
_journal_name_full CrystEngComm
_journal_page_first 5332
_journal_paper_doi 10.1039/C8CE01145A
_journal_volume 20
_journal_year 2018
_chemical_formula_moiety '2(C12 H10 N2 O), C6 F3 I3'
_chemical_formula_sum 'C30 H20 F3 I3 N4 O2'
_chemical_formula_weight 906.20
_space_group_crystal_system monoclinic
_space_group_IT_number 14
_space_group_name_Hall '-P 2ybc'
_space_group_name_H-M_alt 'P 1 21/c 1'
_symmetry_space_group_name_Hall '-P 2ybc'
_symmetry_space_group_name_H-M 'P 1 21/c 1'
_atom_sites_solution_hydrogens mixed
_audit_creation_method SHELXL-2014/8
_audit_update_record
;
2018-07-06 deposited with the CCDC.
2018-08-02 downloaded from the CCDC.
;
_cell_angle_alpha 90
_cell_angle_beta 92.834(7)
_cell_angle_gamma 90
_cell_formula_units_Z 4
_cell_length_a 4.1899(3)
_cell_length_b 29.106(2)
_cell_length_c 24.6798(18)
_cell_measurement_reflns_used 3058
_cell_measurement_temperature 293(2)
_cell_measurement_theta_max 25.3110
_cell_measurement_theta_min 4.1940
_cell_volume 3006.1(4)
_computing_cell_refinement 'CrysAlisPro 1.171.38.41 (Rigaku OD, 2015)'
_computing_data_collection 'CrysAlisPro 1.171.38.41 (Rigaku OD, 2015)'
_computing_data_reduction 'CrysAlisPro 1.171.38.41 (Rigaku OD, 2015)'
_computing_structure_refinement 'SHELXL-2014/8 (Sheldrick, 2014)'
_diffrn_ambient_temperature 293(2)
_diffrn_detector 'CCD plate'
_diffrn_detector_area_resol_mean 5.1856
_diffrn_detector_type Ruby
_diffrn_measured_fraction_theta_full 0.942
_diffrn_measured_fraction_theta_max 0.941
_diffrn_measurement_device 'four-circle diffractometer'
_diffrn_measurement_device_type 'Xcalibur, Ruby, Gemini ultra'
_diffrn_measurement_method '\w scans'
_diffrn_radiation_monochromator graphite
_diffrn_radiation_probe x-ray
_diffrn_radiation_type MoK\a
_diffrn_radiation_wavelength 0.71073
_diffrn_reflns_av_R_equivalents 0.0458
_diffrn_reflns_av_unetI/netI 0.0591
_diffrn_reflns_Laue_measured_fraction_full 0.942
_diffrn_reflns_Laue_measured_fraction_max 0.941
_diffrn_reflns_limit_h_max 4
_diffrn_reflns_limit_h_min -4
_diffrn_reflns_limit_k_max 28
_diffrn_reflns_limit_k_min -33
_diffrn_reflns_limit_l_max 29
_diffrn_reflns_limit_l_min -24
_diffrn_reflns_number 11822
_diffrn_reflns_point_group_measured_fraction_full 0.942
_diffrn_reflns_point_group_measured_fraction_max 0.941
_diffrn_reflns_theta_full 25.000
_diffrn_reflns_theta_max 25.026
_diffrn_reflns_theta_min 3.306
_diffrn_source 'fine-focus sealed X-ray tube'
_diffrn_source_type 'Enhance (Mo) X-ray Source'
_exptl_absorpt_coefficient_mu 3.173
_exptl_absorpt_correction_T_max 1.00000
_exptl_absorpt_correction_T_min 0.87727
_exptl_absorpt_correction_type multi-scan
_exptl_absorpt_process_details
;
CrysAlisPro 1.171.38.41 (Rigaku Oxford Diffraction, 2015)
Empirical absorption correction using spherical harmonics,
 implemented in SCALE3 ABSPACK scaling algorithm.
;
_exptl_crystal_colour yellow
_exptl_crystal_density_diffrn 2.002
_exptl_crystal_description needle
_exptl_crystal_F_000 1720
_exptl_crystal_size_max 0.550
_exptl_crystal_size_mid 0.080
_exptl_crystal_size_min 0.070
_refine_diff_density_max 0.579
_refine_diff_density_min -0.560
_refine_diff_density_rms 0.118
_refine_ls_extinction_method none
_refine_ls_goodness_of_fit_ref 1.118
_refine_ls_hydrogen_treatment mixed
_refine_ls_matrix_type full
_refine_ls_number_parameters 384
_refine_ls_number_reflns 4955
_refine_ls_number_restraints 0
_refine_ls_restrained_S_all 1.118
_refine_ls_R_factor_all 0.0669
_refine_ls_R_factor_gt 0.0465
_refine_ls_shift/su_max 0.001
_refine_ls_shift/su_mean 0.000
_refine_ls_structure_factor_coef Fsqd
_refine_ls_weighting_details 'w=1/[\s^2^(Fo^2^)+(0.0213P)^2^] where P=(Fo^2^+2Fc^2^)/3'
_refine_ls_weighting_scheme calc
_refine_ls_wR_factor_gt 0.0742
_refine_ls_wR_factor_ref 0.0810
_reflns_Friedel_coverage 0.000
_reflns_number_gt 3884
_reflns_number_total 4955
_reflns_threshold_expression 'I > 2\s(I)'
_cod_data_source_file c8ce01145a2.cif
_cod_data_source_block sal_3AP_135tfib_2to1
_cod_depositor_comments 'Adding full bibliography for 7231273--7231277.cif.'
_cod_database_code 7231275
_shelx_shelxl_version_number 2014/8
_shelx_space_group_comment
;
The symmetry employed for this shelxl refinement is uniquely defined
by the following loop, which should always be used as a source of
symmetry information in preference to the above space-group names.
They are only intended as comments.
;
_shelx_estimated_absorpt_t_min 0.274
_shelx_estimated_absorpt_t_max 0.808

loop_
_space_group_symop_operation_xyz
'x, y, z'
'-x, y+1/2, -z+1/2'
'-x, -y, -z'
'x, -y-1/2, z-1/2'

loop_
_atom_site_label
_atom_site_type_symbol
_atom_site_fract_x
_atom_site_fract_y
_atom_site_fract_z
_atom_site_U_iso_or_equiv
_atom_site_adp_type
_atom_site_occupancy
_atom_site_site_symmetry_order
_atom_site_calc_flag
_atom_site_refinement_flags_posn
_atom_site_refinement_flags_adp
C1 C 0.3960(14) 0.2386(3) 0.9125(3) 0.0415(17) Uani 1 1 d . .
C2 C 0.3946(16) 0.2833(3) 0.9311(3) 0.059(2) Uani 1 1 d . .
H2 H 0.3093 0.2893 0.9645 0.070 Uiso 1 1 calc R U
C3 C 0.5138(18) 0.3190(3) 0.9025(4) 0.062(2) Uani 1 1 d . .
H3 H 0.5064 0.3489 0.9157 0.074 Uiso 1 1 calc R U
C4 C 0.6462(18) 0.3097(3) 0.8533(4) 0.066(2) Uani 1 1 d . .
H4 H 0.7265 0.3337 0.8331 0.079 Uiso 1 1 calc R U
C5 C 0.6605(17) 0.2655(3) 0.8337(3) 0.061(2) Uani 1 1 d . .
H5 H 0.7563 0.2597 0.8012 0.073 Uiso 1 1 calc R U
C6 C 0.5306(15) 0.2292(3) 0.8628(3) 0.0446(18) Uani 1 1 d . .
C7 C 0.2537(15) 0.2023(3) 0.9440(3) 0.0468(18) Uani 1 1 d . .
H7 H 0.1724 0.2095 0.9773 0.056 Uiso 1 1 calc R U
C8 C 0.1035(14) 0.1263(2) 0.9597(3) 0.0397(17) Uani 1 1 d . .
C9 C -0.0812(15) 0.0931(3) 0.9344(3) 0.0449(18) Uani 1 1 d . .
H9 H -0.1265 0.0941 0.8972 0.054 Uiso 1 1 calc R U
C10 C -0.1988(15) 0.0582(3) 0.9656(3) 0.0478(19) Uani 1 1 d . .
H10 H -0.3272 0.0354 0.9496 0.057 Uiso 1 1 calc R U
C11 C -0.1240(15) 0.0575(3) 1.0205(3) 0.0496(19) Uani 1 1 d . .
H11 H -0.2038 0.0337 1.0410 0.060 Uiso 1 1 calc R U
C12 C 0.1675(15) 0.1224(3) 1.0155(3) 0.0477(19) Uani 1 1 d . .
H12 H 0.2968 0.1446 1.0324 0.057 Uiso 1 1 calc R U
N1 N 0.2379(12) 0.1608(2) 0.9270(2) 0.0445(14) Uani 1 1 d . .
N2 N 0.0562(13) 0.0892(2) 1.0457(2) 0.0498(15) Uani 1 1 d . .
O1 O 0.5390(14) 0.1873(2) 0.8415(2) 0.0656(16) Uani 1 1 d . .
H1O H 0.452(17) 0.169(3) 0.864(3) 0.07(3) Uiso 1 1 d . .
C14 C 0.0636(13) 0.0242(2) 0.7048(2) 0.0330(15) Uani 1 1 d . .
C15 C 0.1718(13) -0.0198(2) 0.6963(2) 0.0348(16) Uani 1 1 d . .
C16 C 0.3481(14) -0.0402(2) 0.7380(3) 0.0343(15) Uani 1 1 d . .
C17 C 0.4148(12) -0.0186(2) 0.7876(2) 0.0315(15) Uani 1 1 d . .
C18 C 0.2997(13) 0.0251(2) 0.7936(2) 0.0330(15) Uani 1 1 d . .
C19 C 0.1198(13) 0.0479(2) 0.7534(3) 0.0353(16) Uani 1 1 d . .
F1 F -0.1125(8) 0.04569(14) 0.66522(14) 0.0504(10) Uani 1 1 d . .
F2 F 0.4553(8) -0.08312(14) 0.73102(15) 0.0506(10) Uani 1 1 d . .
F3 F 0.3563(8) 0.04646(14) 0.84121(14) 0.0497(10) Uani 1 1 d . .
I1 I 0.06836(9) -0.05314(2) 0.62171(2) 0.04326(14) Uani 1 1 d . .
I2 I 0.65488(9) -0.05286(2) 0.85251(2) 0.04002(14) Uani 1 1 d . .
I3 I -0.05661(10) 0.11352(2) 0.76523(2) 0.04755(15) Uani 1 1 d . .
C21 C 0.0785(15) 0.2428(3) 0.6467(3) 0.0472(18) Uani 1 1 d . .
C22 C 0.1861(17) 0.2573(3) 0.6982(3) 0.061(2) Uani 1 1 d . .
H22 H 0.3084 0.2373 0.7200 0.074 Uiso 1 1 calc R U
C23 C 0.1176(18) 0.3003(3) 0.7180(3) 0.061(2) Uani 1 1 d . .
H23 H 0.1904 0.3090 0.7527 0.074 Uiso 1 1 calc R U
C24 C -0.0633(18) 0.3304(3) 0.6849(3) 0.061(2) Uani 1 1 d . .
H24 H -0.1123 0.3595 0.6975 0.073 Uiso 1 1 calc R U
C25 C -0.1677(18) 0.3173(3) 0.6344(3) 0.064(2) Uani 1 1 d . .
H25 H -0.2860 0.3378 0.6127 0.077 Uiso 1 1 calc R U
C26 C -0.1022(17) 0.2741(3) 0.6146(3) 0.0511(19) Uani 1 1 d . .
C27 C 0.1635(16) 0.1989(3) 0.6274(3) 0.053(2) Uani 1 1 d . .
H27 H 0.2945 0.1804 0.6498 0.064 Uiso 1 1 calc R U
C28 C 0.1555(14) 0.1396(3) 0.5621(3) 0.0409(17) Uani 1 1 d . .
C29 C 0.3438(17) 0.1066(3) 0.5896(3) 0.054(2) Uani 1 1 d . .
H29 H 0.4296 0.1125 0.6244 0.065 Uiso 1 1 calc R U
C30 C 0.3993(17) 0.0661(3) 0.5649(3) 0.058(2) Uani 1 1 d . .
H30 H 0.5206 0.0436 0.5830 0.069 Uiso 1 1 calc R U
C31 C 0.2771(17) 0.0582(3) 0.5133(3) 0.054(2) Uani 1 1 d . .
H31 H 0.3223 0.0304 0.4968 0.064 Uiso 1 1 calc R U
C32 C 0.0391(15) 0.1278(3) 0.5098(3) 0.0487(19) Uani 1 1 d . .
H32 H -0.0877 0.1492 0.4908 0.058 Uiso 1 1 calc R U
N3 N 0.0687(12) 0.1831(2) 0.5804(2) 0.0463(15) Uani 1 1 d . .
N4 N 0.0965(13) 0.0886(2) 0.4857(2) 0.0529(16) Uani 1 1 d . .
O2 O -0.2147(16) 0.2629(2) 0.5638(2) 0.0789(18) Uani 1 1 d . .
H2A H -0.1397 0.2381 0.5551 0.118 Uiso 1 1 calc R U

loop_
_atom_site_aniso_label
_atom_site_aniso_U_11
_atom_site_aniso_U_22
_atom_site_aniso_U_33
_atom_site_aniso_U_23
_atom_site_aniso_U_13
_atom_site_aniso_U_12
C1 0.048(4) 0.039(5) 0.037(4) 0.000(4) -0.005(3) 0.002(3)
C2 0.065(5) 0.066(7) 0.045(5) -0.007(5) -0.005(4) 0.005(4)
C3 0.080(5) 0.039(5) 0.064(6) 0.000(5) -0.016(5) -0.005(4)
C4 0.076(5) 0.055(6) 0.065(6) 0.018(5) -0.015(5) -0.020(5)
C5 0.075(5) 0.060(6) 0.047(5) 0.003(5) 0.000(4) -0.010(4)
C6 0.051(4) 0.035(5) 0.047(5) 0.000(4) -0.010(3) 0.001(3)
C7 0.054(4) 0.048(5) 0.038(4) 0.000(4) -0.002(3) 0.004(4)
C8 0.045(4) 0.041(5) 0.033(4) 0.007(4) 0.004(3) 0.008(3)
C9 0.055(4) 0.045(5) 0.034(4) -0.002(4) -0.005(3) 0.006(4)
C10 0.055(4) 0.042(5) 0.046(5) 0.001(4) -0.003(3) -0.003(4)
C11 0.059(4) 0.048(5) 0.043(5) 0.016(4) 0.010(3) 0.000(4)
C12 0.051(4) 0.052(5) 0.040(5) -0.004(4) -0.006(3) 0.004(4)
N1 0.053(3) 0.043(4) 0.037(3) -0.001(3) 0.004(3) 0.000(3)
N2 0.067(4) 0.046(4) 0.036(4) 0.008(3) 0.000(3) 0.005(3)
O1 0.093(4) 0.044(4) 0.061(4) -0.004(3) 0.023(3) -0.010(3)
C14 0.039(3) 0.034(4) 0.026(4) 0.005(3) -0.002(3) -0.005(3)
C15 0.038(3) 0.039(5) 0.028(4) 0.001(3) 0.000(3) 0.001(3)
C16 0.042(3) 0.027(4) 0.034(4) -0.001(3) 0.007(3) 0.002(3)
C17 0.031(3) 0.034(4) 0.030(4) 0.004(3) 0.003(3) -0.006(3)
C18 0.041(3) 0.036(4) 0.022(4) 0.000(3) 0.002(3) -0.002(3)
C19 0.037(3) 0.033(4) 0.036(4) 0.000(3) 0.006(3) -0.001(3)
F1 0.065(2) 0.050(3) 0.035(2) 0.001(2) -0.0128(18) 0.013(2)
F2 0.069(2) 0.040(3) 0.043(2) -0.003(2) 0.0005(18) 0.011(2)
F3 0.073(3) 0.044(3) 0.031(2) -0.010(2) -0.0071(17) 0.0052(19)
I1 0.0480(3) 0.0453(3) 0.0358(3) -0.0085(2) -0.00463(19) 0.0014(2)
I2 0.0407(2) 0.0449(3) 0.0342(3) 0.0081(2) -0.00072(18) 0.0012(2)
I3 0.0529(3) 0.0365(3) 0.0529(3) -0.0040(2) -0.0006(2) 0.0059(2)
C21 0.053(4) 0.048(5) 0.042(5) -0.007(4) 0.009(3) -0.003(4)
C22 0.063(5) 0.065(6) 0.055(5) -0.015(5) 0.001(4) 0.006(4)
C23 0.077(5) 0.061(6) 0.047(5) -0.017(5) 0.013(4) -0.011(5)
C24 0.084(5) 0.042(5) 0.060(6) -0.005(5) 0.030(4) -0.003(4)
C25 0.082(5) 0.059(6) 0.052(6) 0.014(5) 0.005(4) 0.006(5)
C26 0.065(5) 0.039(5) 0.050(5) -0.004(4) 0.008(4) 0.001(4)
C27 0.056(4) 0.051(6) 0.053(5) -0.001(4) -0.002(4) -0.003(4)
C28 0.044(4) 0.042(5) 0.037(4) 0.002(4) 0.002(3) -0.006(3)
C29 0.079(5) 0.048(5) 0.033(4) 0.001(4) -0.015(4) -0.001(4)
C30 0.074(5) 0.046(6) 0.051(5) 0.008(4) -0.019(4) 0.011(4)
C31 0.075(5) 0.041(5) 0.044(5) -0.010(4) -0.010(4) 0.004(4)
C32 0.057(4) 0.045(5) 0.042(5) 0.001(4) -0.012(3) 0.011(4)
N3 0.059(3) 0.038(4) 0.042(4) -0.005(3) 0.002(3) -0.004(3)
N4 0.066(4) 0.044(4) 0.048(4) -0.007(3) -0.010(3) 0.005(3)
O2 0.124(5) 0.068(5) 0.043(4) -0.009(3) -0.015(3) 0.015(4)

loop_
_atom_type_symbol
_atom_type_description
_atom_type_scat_dispersion_real
_atom_type_scat_dispersion_imag
_atom_type_scat_source
C C 0.0033 0.0016 'International Tables Vol C Tables 4.2.6.8 and 6.1.1.4'
H H 0.0000 0.0000 'International Tables Vol C Tables 4.2.6.8 and 6.1.1.4'
O O 0.0106 0.0060 'International Tables Vol C Tables 4.2.6.8 and 6.1.1.4'
N N 0.0061 0.0033 'International Tables Vol C Tables 4.2.6.8 and 6.1.1.4'
F F 0.0171 0.0103 'International Tables Vol C Tables 4.2.6.8 and 6.1.1.4'
I I -0.4742 1.8119 'International Tables Vol C Tables 4.2.6.8 and 6.1.1.4'

loop_
_geom_angle_atom_site_label_1
_geom_angle_atom_site_label_2
_geom_angle_atom_site_label_3
_geom_angle
C2 C1 C6 119.0(7)
C2 C1 C7 119.8(7)
C6 C1 C7 121.2(7)
C3 C2 C1 122.5(8)
C3 C2 H2 118.7
C1 C2 H2 118.7
C2 C3 C4 118.4(8)
C2 C3 H3 120.8
C4 C3 H3 120.8
C5 C4 C3 121.1(8)
C5 C4 H4 119.4
C3 C4 H4 119.4
C4 C5 C6 119.9(8)
C4 C5 H5 120.0
C6 C5 H5 120.0
O1 C6 C1 123.0(7)
O1 C6 C5 118.0(7)
C1 C6 C5 119.0(7)
N1 C7 C1 121.7(7)
N1 C7 H7 119.1
C1 C7 H7 119.1
C9 C8 C12 118.0(7)
C9 C8 N1 118.1(6)
C12 C8 N1 123.7(6)
C8 C9 C10 118.4(7)
C8 C9 H9 120.8
C10 C9 H9 120.8
C11 C10 C9 119.3(7)
C11 C10 H10 120.4
C9 C10 H10 120.4
N2 C11 C10 123.3(7)
N2 C11 H11 118.4
C10 C11 H11 118.4
N2 C12 C8 124.2(7)
N2 C12 H12 117.9
C8 C12 H12 117.9
C7 N1 C8 119.8(6)
C12 N2 C11 116.8(6)
C6 O1 H1O 108(6)
F1 C14 C15 119.6(6)
F1 C14 C19 117.2(6)
C15 C14 C19 123.2(6)
C16 C15 C14 117.2(6)
C16 C15 I1 122.4(5)
C14 C15 I1 120.3(4)
F2 C16 C15 118.6(6)
F2 C16 C17 118.7(5)
C15 C16 C17 122.7(6)
C18 C17 C16 117.4(6)
C18 C17 I2 121.0(5)
C16 C17 I2 121.5(5)
F3 C18 C17 118.6(5)
F3 C18 C19 118.3(6)
C17 C18 C19 123.2(6)
C18 C19 C14 116.4(6)
C18 C19 I3 121.6(5)
C14 C19 I3 122.0(5)
C22 C21 C26 117.3(7)
C22 C21 C27 120.3(7)
C26 C21 C27 122.3(7)
C23 C22 C21 122.3(8)
C23 C22 H22 118.8
C21 C22 H22 118.8
C22 C23 C24 118.6(7)
C22 C23 H23 120.7
C24 C23 H23 120.7
C25 C24 C23 120.2(8)
C25 C24 H24 119.9
C23 C24 H24 119.9
C24 C25 C26 121.4(8)
C24 C25 H25 119.3
C26 C25 H25 119.3
O2 C26 C25 118.8(7)
O2 C26 C21 121.1(7)
C25 C26 C21 120.1(7)
N3 C27 C21 123.4(7)
N3 C27 H27 118.3
C21 C27 H27 118.3
C29 C28 C32 116.4(7)
C29 C28 N3 127.8(6)
C32 C28 N3 115.8(6)
C30 C29 C28 118.9(7)
C30 C29 H29 120.5
C28 C29 H29 120.5
C29 C30 C31 120.1(7)
C29 C30 H30 120.0
C31 C30 H30 120.0
N4 C31 C30 122.9(7)
N4 C31 H31 118.5
C30 C31 H31 118.5
N4 C32 C28 124.5(6)
N4 C32 H32 117.7
C28 C32 H32 117.7
C27 N3 C28 122.6(6)
C32 N4 C31 117.2(6)
C26 O2 H2A 109.5

loop_
_geom_bond_atom_site_label_1
_geom_bond_atom_site_label_2
_geom_bond_distance
C1 C2 1.379(10)
C1 C6 1.401(10)
C1 C7 1.457(10)
C2 C3 1.366(11)
C2 H2 0.9300
C3 C4 1.387(11)
C3 H3 0.9300
C4 C5 1.376(11)
C4 H4 0.9300
C5 C6 1.402(10)
C5 H5 0.9300
C6 O1 1.331(9)
C7 N1 1.279(9)
C7 H7 0.9300
C8 C9 1.368(9)
C8 C12 1.394(9)
C8 N1 1.423(9)
C9 C10 1.379(10)
C9 H9 0.9300
C10 C11 1.377(9)
C10 H10 0.9300
C11 N2 1.327(9)
C11 H11 0.9300
C12 N2 1.320(9)
C12 H12 0.9300
O1 H1O 0.87(8)
C14 F1 1.348(6)
C14 C15 1.380(9)
C14 C19 1.392(8)
C15 C16 1.372(8)
C15 I1 2.107(6)
C16 F2 1.341(7)
C16 C17 1.392(8)
C17 C18 1.370(9)
C17 I2 2.102(6)
C18 F3 1.339(7)
C18 C19 1.385(8)
C19 I3 2.075(7)
C21 C22 1.394(9)
C21 C26 1.405(10)
C21 C27 1.415(10)
C22 C23 1.378(11)
C22 H22 0.9300
C23 C24 1.397(10)
C23 H23 0.9300
C24 C25 1.353(10)
C24 H24 0.9300
C25 C26 1.381(11)
C25 H25 0.9300
C26 O2 1.359(8)
C27 N3 1.291(8)
C27 H27 0.9300
C28 C29 1.397(9)
C28 C32 1.398(9)
C28 N3 1.401(9)
C29 C30 1.354(10)
C29 H29 0.9300
C30 C31 1.368(9)
C30 H30 0.9300
C31 N4 1.330(9)
C31 H31 0.9300
C32 N4 1.316(9)
C32 H32 0.9300
O2 H2A 0.8200

loop_
_geom_hbond_atom_site_label_D
_geom_hbond_atom_site_label_H
_geom_hbond_atom_site_label_A
_geom_hbond_distance_DH
_geom_hbond_distance_HA
_geom_hbond_distance_DA
_geom_hbond_angle_DHA
_geom_hbond_site_symmetry_A
O1 H1O N1 0.87(8) 1.85(8) 2.628(8) 148(8) .
C30 H30 F1 0.93 2.48 3.188(7) 132.5 1_655
O2 H2A N3 0.82 1.91 2.630(8) 145.7 .

loop_
_geom_torsion_atom_site_label_1
_geom_torsion_atom_site_label_2
_geom_torsion_atom_site_label_3
_geom_torsion_atom_site_label_4
_geom_torsion
C6 C1 C2 C3 1.4(10)
C7 C1 C2 C3 -177.6(6)
C1 C2 C3 C4 -1.2(11)
C2 C3 C4 C5 -0.6(12)
C3 C4 C5 C6 2.1(11)
C2 C1 C6 O1 -179.2(6)
C7 C1 C6 O1 -0.2(10)
C2 C1 C6 C5 0.1(10)
C7 C1 C6 C5 179.1(6)
C4 C5 C6 O1 177.5(6)
C4 C5 C6 C1 -1.9(10)
C2 C1 C7 N1 177.0(6)
C6 C1 C7 N1 -2.0(10)
C12 C8 C9 C10 1.2(10)
N1 C8 C9 C10 176.8(6)
C8 C9 C10 C11 -0.8(10)
C9 C10 C11 N2 0.4(11)
C9 C8 C12 N2 -1.3(10)
N1 C8 C12 N2 -176.7(6)
C1 C7 N1 C8 178.6(5)
C9 C8 N1 C7 141.6(6)
C12 C8 N1 C7 -43.0(9)
C8 C12 N2 C11 0.9(10)
C10 C11 N2 C12 -0.5(10)
F1 C14 C15 C16 -179.6(5)
C19 C14 C15 C16 -1.3(9)
F1 C14 C15 I1 0.8(8)
C19 C14 C15 I1 179.1(4)
C14 C15 C16 F2 179.7(5)
I1 C15 C16 F2 -0.7(8)
C14 C15 C16 C17 1.0(9)
I1 C15 C16 C17 -179.4(4)
F2 C16 C17 C18 -179.4(5)
C15 C16 C17 C18 -0.8(9)
F2 C16 C17 I2 -3.6(7)
C15 C16 C17 I2 175.1(5)
C16 C17 C18 F3 179.0(5)
I2 C17 C18 F3 3.1(7)
C16 C17 C18 C19 0.8(9)
I2 C17 C18 C19 -175.1(4)
F3 C18 C19 C14 -179.3(5)
C17 C18 C19 C14 -1.1(9)
F3 C18 C19 I3 0.5(8)
C17 C18 C19 I3 178.7(5)
F1 C14 C19 C18 179.7(5)
C15 C14 C19 C18 1.4(9)
F1 C14 C19 I3 -0.1(7)
C15 C14 C19 I3 -178.4(5)
C26 C21 C22 C23 0.8(11)
C27 C21 C22 C23 177.9(7)
C21 C22 C23 C24 -0.7(12)
C22 C23 C24 C25 -0.1(11)
C23 C24 C25 C26 0.7(12)
C24 C25 C26 O2 179.7(7)
C24 C25 C26 C21 -0.5(12)
C22 C21 C26 O2 179.6(7)
C27 C21 C26 O2 2.5(11)
C22 C21 C26 C25 -0.2(11)
C27 C21 C26 C25 -177.3(7)
C22 C21 C27 N3 179.1(6)
C26 C21 C27 N3 -3.9(11)
C32 C28 C29 C30 -0.5(10)
N3 C28 C29 C30 179.6(7)
C28 C29 C30 C31 1.3(12)
C29 C30 C31 N4 -1.4(12)
C29 C28 C32 N4 -0.3(10)
N3 C28 C32 N4 179.7(7)
C21 C27 N3 C28 180.0(6)
C29 C28 N3 C27 1.2(11)
C32 C28 N3 C27 -178.7(6)
C28 C32 N4 C31 0.2(11)
C30 C31 N4 C32 0.6(11)
